data_7245393
loop_
_publ_author_name
'Meng, Haifang'
'Xu, Huiying'
'Zhou, Zhi'
'Tang, Zhenhao'
'Li, Yidi'
'Zhou, Yu'
'Yi, Wei'
'Wu, Xiaowei'

_publ_section_title
;
 Recyclable rhodium-catalyzed C--H activation/[4 + 2] annulation with
 unconventional regioselectivity at ambient temperature: experimental
 development and mechanistic insight
;
_journal_issue 18
_journal_name_full 'Green Chemistry'
_journal_page_first 7012
_journal_page_last 7021
_journal_paper_doi 10.1039/D2GC02347D
_journal_volume 24
_journal_year 2022
_chemical_absolute_configuration rmad
_chemical_formula_moiety 'C17 H15 N O2'
_chemical_formula_sum 'C17 H15 N O2'
_chemical_formula_weight 265.30
_space_group_crystal_system monoclinic
_space_group_IT_number 7
_space_group_name_Hall 'P -2yc'
_space_group_name_H-M_alt 'P 1 c 1'
_atom_sites_solution_hydrogens geom
_atom_sites_solution_primary dual
_audit_creation_date 2022-02-14
_audit_creation_method
;
Olex2 1.2
(compiled 2018.05.29 svn.r3508 for OlexSys, GUI svn.r5506)
;
_audit_update_record
;
2022-03-04 deposited with the CCDC.	2022-08-08 downloaded from the CCDC.
;
_cell_angle_alpha 90
_cell_angle_beta 96.541(5)
_cell_angle_gamma 90
_cell_formula_units_Z 4
_cell_length_a 6.9187(10)
_cell_length_b 12.6378(19)
_cell_length_c 14.994(2)
_cell_measurement_reflns_used 1604
_cell_measurement_temperature 150
_cell_measurement_theta_max 25.936
_cell_measurement_theta_min 2.735
_cell_volume 1302.5(3)
_computing_cell_refinement 'SAINT V8.40A (?, 2016)'
_computing_data_reduction 'SAINT V8.40A (?, 2016)'
_computing_molecular_graphics 'Olex2 (Dolomanov et al., 2009)'
_computing_publication_material 'Olex2 (Dolomanov et al., 2009)'
_computing_structure_refinement 'ShelXL (Sheldrick, 2015)'
_computing_structure_solution 'ShelXT (Sheldrick, 2015)'
_diffrn_ambient_temperature 150.0
_diffrn_measured_fraction_theta_full 0.999
_diffrn_measured_fraction_theta_max 0.996
_diffrn_measurement_device_type 'D8 VENTURE'
_diffrn_measurement_method '\f and \w scans'
_diffrn_radiation_type MoK\a
_diffrn_radiation_wavelength 0.71073
_diffrn_reflns_av_R_equivalents 0.0896
_diffrn_reflns_av_unetI/netI 0.1247
_diffrn_reflns_Laue_measured_fraction_full 0.999
_diffrn_reflns_Laue_measured_fraction_max 0.996
_diffrn_reflns_limit_h_max 8
_diffrn_reflns_limit_h_min -8
_diffrn_reflns_limit_k_max 15
_diffrn_reflns_limit_k_min -15
_diffrn_reflns_limit_l_max 18
_diffrn_reflns_limit_l_min -18
_diffrn_reflns_number 11327
_diffrn_reflns_point_group_measured_fraction_full 0.909
_diffrn_reflns_point_group_measured_fraction_max 0.886
_diffrn_reflns_theta_full 25.242
_diffrn_reflns_theta_max 26.424
_diffrn_reflns_theta_min 2.113
_diffrn_standards_number 0
_exptl_absorpt_coefficient_mu 0.089
_exptl_absorpt_correction_T_max 0.7454
_exptl_absorpt_correction_T_min 0.6687
_exptl_absorpt_correction_type multi-scan
_exptl_absorpt_process_details
'SADABS-2016/2 (Bruker,2016/2) was used for absorption correction. wR2(int) was 0.1297 before and 0.0802 after correction. The Ratio of minimum to maximum transmission is 0.8971. The \l/2 correction factor is Not present.'
_exptl_crystal_colour colourless
_exptl_crystal_colour_primary colourless
_exptl_crystal_density_diffrn 1.353
_exptl_crystal_description block
_exptl_crystal_F_000 560
_exptl_crystal_size_max 0.12
_exptl_crystal_size_mid 0.08
_exptl_crystal_size_min 0.05
_refine_diff_density_max 0.388
_refine_diff_density_min -0.321
_refine_diff_density_rms 0.066
_refine_ls_abs_structure_details
;
 Flack x determined using 798 quotients [(I+)-(I-)]/[(I+)+(I-)]
 (Parsons, Flack and Wagner, Acta Cryst. B69 (2013) 249-259).
;
_refine_ls_abs_structure_Flack 1.9(10)
_refine_ls_extinction_method none
_refine_ls_goodness_of_fit_ref 1.008
_refine_ls_hydrogen_treatment constr
_refine_ls_matrix_type full
_refine_ls_number_parameters 365
_refine_ls_number_reflns 4770
_refine_ls_number_restraints 2
_refine_ls_restrained_S_all 1.008
_refine_ls_R_factor_all 0.1481
_refine_ls_R_factor_gt 0.0692
_refine_ls_shift/su_max 0.000
_refine_ls_shift/su_mean 0.000
_refine_ls_structure_factor_coef Fsqd
_refine_ls_weighting_details 'w=1/[\s^2^(Fo^2^)+(0.0771P)^2^] where P=(Fo^2^+2Fc^2^)/3'
_refine_ls_weighting_scheme calc
_refine_ls_wR_factor_gt 0.1402
_refine_ls_wR_factor_ref 0.1807
_reflns_Friedel_coverage 0.775
_reflns_Friedel_fraction_full 0.818
_reflns_Friedel_fraction_max 0.776
_reflns_number_gt 2663
_reflns_number_total 4770
_reflns_threshold_expression 'I > 2\s(I)'
_cod_data_source_file d2gc02347d2.cif
_cod_data_source_block mo_2022197_0m
_cod_depositor_comments 'Adding full bibliography for 7245393.cif.'
_cod_database_code 7245393
_shelx_shelxl_version_number 2018/3
_shelx_space_group_comment
;
The symmetry employed for this shelxl refinement is uniquely defined
by the following loop, which should always be used as a source of
symmetry information in preference to the above space-group names.
They are only intended as comments.
;
_shelx_estimated_absorpt_t_max 0.996
_shelx_estimated_absorpt_t_min 0.989
_olex2_refinement_description
;
1. Fixed Uiso
 At 1.2 times of:
  All C(H) groups, All N(H) groups
 At 1.5 times of:
  All C(H,H,H) groups, All O(H) groups
2.a Ternary CH refined with riding coordinates:
 C7(H7), C28(H28)
2.b Aromatic/amide H refined with riding coordinates:
 C20(H20), N1(H1), N2(H2), C12(H12), C31(H31), C10(H10), C11(H11), C3(H3),
 C30(H30), C1(H1B), C23(H23), C22(H22), C21(H21), C33(H33), C35(H35), C5(H5),
 C2(H2A), C32(H32), C13(H13), C4(H4A)
2.c Idealised Me refined as rotating group:
 C27(H27A,H27B,H27C), C17(H17A,H17B,H17C)
2.d Idealised tetrahedral OH refined as rotating group:
 O4(H4), O1(H1A)
;
_olex2_submission_special_instructions 'No special instructions were received'

loop_
_space_group_symop_operation_xyz
'x, y, z'
'x, -y, z+1/2'

loop_
_atom_site_label
_atom_site_type_symbol
_atom_site_fract_x
_atom_site_fract_y
_atom_site_fract_z
_atom_site_U_iso_or_equiv
_atom_site_adp_type
_atom_site_occupancy
_atom_site_site_symmetry_order
_atom_site_calc_flag
_atom_site_refinement_flags_posn
_atom_site_refinement_flags_adp
_atom_site_refinement_flags_occupancy
_atom_site_disorder_assembly
_atom_site_disorder_group
O3 O -0.8256(7) -0.6753(4) -0.4125(4) 0.0266(12) Uani 1 1 d . . . . .
O2 O -0.1599(7) -0.5714(4) -0.5871(4) 0.0303(13) Uani 1 1 d . . . . .
C20 C -0.4466(15) -0.6492(9) -0.3156(7) 0.025(2) Uani 1 1 d . . . . .
H20 H -0.521279 -0.707458 -0.298776 0.030 Uiso 1 1 calc R . . . .
O4 O -0.2157(8) -0.3585(5) -0.5470(4) 0.0401(15) Uani 1 1 d . . . . .
H4 H -0.233121 -0.418099 -0.571369 0.060 Uiso 1 1 calc GR . . . .
N1 N -0.2030(9) -0.7165(5) -0.5052(4) 0.0246(15) Uani 1 1 d . . . . .
H1 H -0.085995 -0.705845 -0.476918 0.029 Uiso 1 1 calc R . . . .
O1 O -0.7663(9) -0.8868(5) -0.4477(5) 0.0462(17) Uani 1 1 d . . . . .
H1A H -0.745570 -0.827862 -0.422550 0.069 Uiso 1 1 calc GR . . . .
N2 N -0.7840(9) -0.5286(5) -0.4958(4) 0.0250(15) Uani 1 1 d . . . . .
H2 H -0.901305 -0.538320 -0.523917 0.030 Uiso 1 1 calc R . . . .
C12 C -0.7135(13) -0.6150(8) -0.7278(7) 0.031(2) Uani 1 1 d . . . . .
H12 H -0.761511 -0.569880 -0.775991 0.037 Uiso 1 1 calc R . . . .
C24 C -0.4144(11) -0.4939(6) -0.4094(5) 0.0227(17) Uani 1 1 d . . . . .
C26 C -0.6796(12) -0.4429(7) -0.5214(6) 0.025(2) Uani 1 1 d . . . . .
C18 C -0.7199(11) -0.5992(6) -0.4305(5) 0.0245(18) Uani 1 1 d . . . . .
C31 C -0.4157(18) -0.1499(9) -0.3082(8) 0.038(3) Uani 1 1 d . . . . .
H31 H -0.510097 -0.130925 -0.269698 0.046 Uiso 1 1 calc R . . . .
C19 C -0.5286(11) -0.5807(6) -0.3842(5) 0.0228(17) Uani 1 1 d . . . . .
C25 C -0.4984(13) -0.4230(7) -0.4802(6) 0.025(2) Uani 1 1 d . . . . .
C14 C -0.4594(10) -0.6676(6) -0.6157(5) 0.0220(17) Uani 1 1 d . . . . .
C10 C -0.7606(11) -0.7627(6) -0.6320(5) 0.0279(19) Uani 1 1 d . . . . .
H10 H -0.842543 -0.817089 -0.613934 0.033 Uiso 1 1 calc R . . . .
C15 C -0.2654(10) -0.6484(6) -0.5707(5) 0.0223(17) Uani 1 1 d . . . . .
C7 C -0.6008(15) -0.9171(7) -0.4900(7) 0.032(2) Uani 1 1 d . . . . .
H7 H -0.512087 -0.956965 -0.444492 0.038 Uiso 1 1 calc R . . . .
C11 C -0.8315(13) -0.6945(8) -0.7003(6) 0.035(2) Uani 1 1 d . . . . .
H11 H -0.960982 -0.702135 -0.728227 0.042 Uiso 1 1 calc R . . . .
C6 C -0.6660(12) -0.9941(7) -0.5661(6) 0.029(2) Uani 1 1 d . . . . .
C3 C -0.7740(18) -1.1327(9) -0.7067(8) 0.047(3) Uani 1 1 d . . . . .
H3 H -0.812651 -1.178907 -0.755486 0.057 Uiso 1 1 calc R . . . .
C27 C -0.7839(11) -0.3815(7) -0.5980(5) 0.031(2) Uani 1 1 d . . . . .
H27A H -0.905435 -0.417720 -0.619760 0.047 Uiso 1 1 calc GR . . . .
H27B H -0.701237 -0.376494 -0.646727 0.047 Uiso 1 1 calc GR . . . .
H27C H -0.813180 -0.310261 -0.577500 0.047 Uiso 1 1 calc GR . . . .
C16 C -0.3075(12) -0.8030(7) -0.4777(6) 0.024(2) Uani 1 1 d . . . . .
C8 C -0.4883(12) -0.8231(7) -0.5188(6) 0.026(2) Uani 1 1 d . . . . .
C30 C -0.4678(14) -0.2208(7) -0.3777(6) 0.040(2) Uani 1 1 d . . . . .
H30 H -0.595999 -0.248836 -0.386740 0.048 Uiso 1 1 calc R . . . .
C28 C -0.3858(15) -0.3280(7) -0.5091(7) 0.029(2) Uani 1 1 d . . . . .
H28 H -0.472059 -0.289964 -0.556680 0.035 Uiso 1 1 calc R . . . .
C29 C -0.3313(12) -0.2501(7) -0.4335(6) 0.029(2) Uani 1 1 d . . . . .
C9 C -0.5680(11) -0.7532(6) -0.5883(5) 0.0244(18) Uani 1 1 d . . . . .
C1 C -0.8529(13) -1.0346(7) -0.5793(7) 0.040(2) Uani 1 1 d . . . . .
H1B H -0.945086 -1.015317 -0.539864 0.048 Uiso 1 1 calc R . . . .
C23 C -0.2249(11) -0.4831(7) -0.3670(5) 0.0282(19) Uani 1 1 d . . . . .
H23 H -0.144410 -0.427397 -0.383974 0.034 Uiso 1 1 calc R . . . .
C22 C -0.1543(12) -0.5530(8) -0.3005(5) 0.032(2) Uani 1 1 d . . . . .
H22 H -0.024821 -0.545030 -0.272560 0.039 Uiso 1 1 calc R . . . .
C17 C -0.2005(12) -0.8640(7) -0.4019(6) 0.036(2) Uani 1 1 d . . . . .
H17A H -0.117395 -0.917183 -0.426035 0.054 Uiso 1 1 calc GR . . . .
H17B H -0.294229 -0.899248 -0.367570 0.054 Uiso 1 1 calc GR . . . .
H17C H -0.119842 -0.815495 -0.362568 0.054 Uiso 1 1 calc GR . . . .
C21 C -0.2683(15) -0.6348(8) -0.2735(7) 0.032(3) Uani 1 1 d . . . . .
H21 H -0.219670 -0.680083 -0.225596 0.039 Uiso 1 1 calc R . . . .
C33 C -0.1005(14) -0.1335(7) -0.3502(7) 0.044(2) Uani 1 1 d . . . . .
H33 H 0.025623 -0.102841 -0.341499 0.053 Uiso 1 1 calc R . . . .
C35 C -0.1466(13) -0.2046(6) -0.4199(6) 0.037(2) Uani 1 1 d . . . . .
H35 H -0.051821 -0.222316 -0.458511 0.045 Uiso 1 1 calc R . . . .
C5 C -0.5333(14) -1.0267(7) -0.6227(7) 0.041(2) Uani 1 1 d . . . . .
H5 H -0.403635 -1.000936 -0.612784 0.049 Uiso 1 1 calc R . . . .
C2 C -0.9060(13) -1.1029(7) -0.6496(7) 0.044(2) Uani 1 1 d . . . . .
H2A H -1.035059 -1.129646 -0.658551 0.053 Uiso 1 1 calc R . . . .
C32 C -0.236(2) -0.1068(9) -0.2933(8) 0.047(3) Uani 1 1 d . . . . .
H32 H -0.204226 -0.059342 -0.244709 0.057 Uiso 1 1 calc R . . . .
C13 C -0.5248(14) -0.6007(8) -0.6855(8) 0.025(2) Uani 1 1 d . . . . .
H13 H -0.443617 -0.546341 -0.704291 0.030 Uiso 1 1 calc R . . . .
C4 C -0.583(2) -1.0951(10) -0.6931(10) 0.065(5) Uani 1 1 d . . . . .
H4A H -0.489385 -1.116296 -0.731336 0.078 Uiso 1 1 calc R . . . .

loop_
_atom_site_aniso_label
_atom_site_aniso_U_11
_atom_site_aniso_U_22
_atom_site_aniso_U_33
_atom_site_aniso_U_23
_atom_site_aniso_U_13
_atom_site_aniso_U_12
O3 0.020(3) 0.025(3) 0.035(3) 0.002(3) 0.005(2) -0.003(2)
O2 0.021(3) 0.031(3) 0.038(3) 0.005(3) 0.001(2) -0.004(3)
C20 0.028(5) 0.028(6) 0.022(5) 0.004(4) 0.010(4) 0.003(4)
O4 0.039(4) 0.040(4) 0.045(4) -0.010(3) 0.019(3) -0.009(3)
N1 0.018(3) 0.023(4) 0.031(4) 0.003(3) -0.003(3) -0.002(3)
O1 0.050(4) 0.037(4) 0.059(4) -0.016(3) 0.035(3) -0.016(3)
N2 0.017(3) 0.032(4) 0.027(4) 0.001(3) 0.003(3) -0.003(3)
C12 0.025(5) 0.035(6) 0.031(6) 0.000(4) -0.002(4) 0.003(4)
C24 0.021(4) 0.024(4) 0.023(4) -0.002(4) 0.006(3) 0.003(3)
C26 0.022(5) 0.026(5) 0.029(5) 0.006(4) 0.012(4) 0.004(4)
C18 0.024(4) 0.025(5) 0.026(4) -0.003(4) 0.008(4) 0.005(4)
C31 0.054(7) 0.035(7) 0.027(6) -0.004(5) 0.012(5) -0.008(5)
C19 0.025(4) 0.022(4) 0.022(4) -0.005(3) 0.003(3) -0.001(4)
C25 0.032(5) 0.019(4) 0.026(5) -0.005(4) 0.010(4) -0.008(4)
C14 0.021(4) 0.022(4) 0.022(4) -0.003(3) 0.004(3) 0.001(3)
C10 0.022(4) 0.028(5) 0.035(5) -0.002(4) 0.005(4) -0.002(4)
C15 0.020(4) 0.024(4) 0.024(4) -0.002(3) 0.008(3) -0.002(3)
C7 0.040(6) 0.024(5) 0.033(6) -0.001(4) 0.014(6) 0.001(5)
C11 0.027(5) 0.040(6) 0.038(5) -0.006(5) 0.005(4) 0.002(4)
C6 0.034(5) 0.020(5) 0.034(5) 0.000(4) 0.004(4) -0.003(4)
C3 0.059(8) 0.044(7) 0.035(7) -0.003(6) -0.012(6) -0.004(6)
C27 0.024(4) 0.034(5) 0.036(5) 0.007(4) 0.002(4) 0.004(4)
C16 0.022(5) 0.020(5) 0.030(5) 0.005(4) 0.004(4) -0.002(4)
C8 0.024(5) 0.030(5) 0.024(5) -0.003(4) 0.007(4) 0.001(4)
C30 0.049(6) 0.035(5) 0.038(5) -0.007(4) 0.017(5) -0.011(4)
C28 0.036(6) 0.024(5) 0.030(5) 0.003(4) 0.014(5) -0.009(5)
C29 0.035(5) 0.027(5) 0.027(5) 0.009(4) 0.005(4) -0.004(4)
C9 0.027(4) 0.023(4) 0.025(4) -0.009(4) 0.006(3) -0.002(3)
C1 0.034(5) 0.028(5) 0.059(6) -0.011(5) 0.013(5) -0.002(4)
C23 0.024(4) 0.033(5) 0.027(5) -0.002(4) 0.001(4) 0.001(4)
C22 0.022(5) 0.047(6) 0.025(5) -0.008(5) -0.006(4) -0.004(4)
C17 0.038(5) 0.036(5) 0.035(5) 0.012(4) 0.010(4) 0.003(4)
C21 0.038(6) 0.031(6) 0.028(5) -0.001(4) 0.002(5) 0.004(5)
C33 0.048(6) 0.022(5) 0.057(7) 0.004(5) -0.012(5) -0.005(4)
C35 0.041(5) 0.029(5) 0.041(5) 0.001(4) 0.001(4) 0.001(4)
C5 0.046(6) 0.032(5) 0.050(6) -0.009(5) 0.024(5) -0.014(4)
C2 0.032(5) 0.036(6) 0.060(7) -0.010(5) -0.009(5) -0.004(4)
C32 0.077(9) 0.028(6) 0.036(7) -0.005(5) 0.003(6) 0.000(6)
C13 0.018(5) 0.023(5) 0.034(6) -0.001(5) 0.004(4) 0.001(4)
C4 0.104(12) 0.041(7) 0.058(9) -0.023(7) 0.045(9) -0.024(8)

loop_
_atom_type_symbol
_atom_type_description
_atom_type_scat_dispersion_real
_atom_type_scat_dispersion_imag
_atom_type_scat_source
C C 0.0033 0.0016 'International Tables Vol C Tables 4.2.6.8 and 6.1.1.4'
H H 0.0000 0.0000 'International Tables Vol C Tables 4.2.6.8 and 6.1.1.4'
N N 0.0061 0.0033 'International Tables Vol C Tables 4.2.6.8 and 6.1.1.4'
O O 0.0106 0.0060 'International Tables Vol C Tables 4.2.6.8 and 6.1.1.4'

loop_
_geom_angle_atom_site_label_1
_geom_angle_atom_site_label_2
_geom_angle_atom_site_label_3
_geom_angle
_geom_angle_site_symmetry_1
_geom_angle_site_symmetry_3
_geom_angle_publ_flag
C19 C20 H20 118.9 . . ?
C21 C20 H20 118.9 . . ?
C21 C20 C19 122.3(10) . . ?
C28 O4 H4 109.5 . . ?
C15 N1 H1 117.1 . . ?
C15 N1 C16 125.7(7) . . ?
C16 N1 H1 117.1 . . ?
C7 O1 H1A 109.5 . . ?
C26 N2 H2 117.4 . . ?
C18 N2 H2 117.4 . . ?
C18 N2 C26 125.2(7) . . ?
C11 C12 H12 119.7 . . ?
C11 C12 C13 120.7(10) . . ?
C13 C12 H12 119.7 . . ?
C19 C24 C25 118.5(7) . . ?
C23 C24 C19 118.3(7) . . ?
C23 C24 C25 123.1(7) . . ?
N2 C26 C27 113.4(7) . . ?
C25 C26 N2 120.3(8) . . ?
C25 C26 C27 126.3(8) . . ?
O3 C18 N2 120.5(7) . . ?
O3 C18 C19 123.1(7) . . ?
N2 C18 C19 116.5(7) . . ?
C30 C31 H31 118.7 . . ?
C32 C31 H31 118.7 . . ?
C32 C31 C30 122.6(11) . . ?
C20 C19 C24 118.3(8) . . ?
C20 C19 C18 121.4(8) . . ?
C24 C19 C18 120.2(7) . . ?
C24 C25 C28 121.2(9) . . ?
C26 C25 C24 119.3(8) . . ?
C26 C25 C28 119.5(9) . . ?
C9 C14 C15 119.3(7) . . ?
C13 C14 C15 117.1(8) . . ?
C13 C14 C9 123.6(8) . . ?
C11 C10 H10 119.2 . . ?
C11 C10 C9 121.5(8) . . ?
C9 C10 H10 119.2 . . ?
O2 C15 N1 119.7(7) . . ?
O2 C15 C14 124.3(7) . . ?
N1 C15 C14 115.9(7) . . ?
O1 C7 H7 107.1 . . ?
O1 C7 C6 108.7(8) . . ?
O1 C7 C8 112.5(7) . . ?
C6 C7 H7 107.1 . . ?
C8 C7 H7 107.1 . . ?
C8 C7 C6 113.9(7) . . ?
C12 C11 H11 120.0 . . ?
C10 C11 C12 120.0(9) . . ?
C10 C11 H11 120.0 . . ?
C1 C6 C7 122.3(8) . . ?
C5 C6 C7 119.2(8) . . ?
C5 C6 C1 118.5(8) . . ?
C2 C3 H3 120.0 . . ?
C2 C3 C4 120.0(11) . . ?
C4 C3 H3 120.0 . . ?
C26 C27 H27A 109.5 . . ?
C26 C27 H27B 109.5 . . ?
C26 C27 H27C 109.5 . . ?
H27A C27 H27B 109.5 . . ?
H27A C27 H27C 109.5 . . ?
H27B C27 H27C 109.5 . . ?
N1 C16 C17 113.5(7) . . ?
C8 C16 N1 119.7(8) . . ?
C8 C16 C17 126.9(8) . . ?
C16 C8 C7 119.8(9) . . ?
C16 C8 C9 118.4(8) . . ?
C9 C8 C7 121.8(9) . . ?
C31 C30 H30 120.3 . . ?
C29 C30 C31 119.3(10) . . ?
C29 C30 H30 120.3 . . ?
O4 C28 C25 112.0(7) . . ?
O4 C28 H28 107.4 . . ?
O4 C28 C29 109.2(8) . . ?
C25 C28 H28 107.4 . . ?
C29 C28 C25 113.1(7) . . ?
C29 C28 H28 107.4 . . ?
C30 C29 C28 119.8(8) . . ?
C30 C29 C35 118.6(8) . . ?
C35 C29 C28 121.6(8) . . ?
C14 C9 C10 115.7(7) . . ?
C14 C9 C8 121.0(7) . . ?
C10 C9 C8 123.2(8) . . ?
C6 C1 H1B 119.9 . . ?
C2 C1 C6 120.3(9) . . ?
C2 C1 H1B 119.9 . . ?
C24 C23 H23 119.9 . . ?
C22 C23 C24 120.2(8) . . ?
C22 C23 H23 119.9 . . ?
C23 C22 H22 119.3 . . ?
C23 C22 C21 121.4(8) . . ?
C21 C22 H22 119.3 . . ?
C16 C17 H17A 109.5 . . ?
C16 C17 H17B 109.5 . . ?
C16 C17 H17C 109.5 . . ?
H17A C17 H17B 109.5 . . ?
H17A C17 H17C 109.5 . . ?
H17B C17 H17C 109.5 . . ?
C20 C21 C22 119.4(10) . . ?
C20 C21 H21 120.3 . . ?
C22 C21 H21 120.3 . . ?
C35 C33 H33 119.7 . . ?
C32 C33 H33 119.7 . . ?
C32 C33 C35 120.6(10) . . ?
C29 C35 H35 119.8 . . ?
C33 C35 C29 120.4(9) . . ?
C33 C35 H35 119.8 . . ?
C6 C5 H5 118.9 . . ?
C4 C5 C6 122.2(10) . . ?
C4 C5 H5 118.9 . . ?
C3 C2 C1 120.7(10) . . ?
C3 C2 H2A 119.7 . . ?
C1 C2 H2A 119.7 . . ?
C31 C32 C33 118.5(11) . . ?
C31 C32 H32 120.8 . . ?
C33 C32 H32 120.8 . . ?
C12 C13 H13 120.9 . . ?
C14 C13 C12 118.3(10) . . ?
C14 C13 H13 120.9 . . ?
C3 C4 H4A 120.9 . . ?
C5 C4 C3 118.3(12) . . ?
C5 C4 H4A 120.9 . . ?

loop_
_geom_bond_atom_site_label_1
_geom_bond_atom_site_label_2
_geom_bond_distance
_geom_bond_site_symmetry_2
_geom_bond_publ_flag
O3 C18 1.256(9) . ?
O2 C15 1.258(9) . ?
C20 H20 0.9500 . ?
C20 C19 1.413(14) . ?
C20 C21 1.332(16) . ?
O4 H4 0.8400 . ?
O4 C28 1.418(11) . ?
N1 H1 0.8800 . ?
N1 C15 1.340(10) . ?
N1 C16 1.398(10) . ?
O1 H1A 0.8400 . ?
O1 C7 1.423(11) . ?
N2 H2 0.8800 . ?
N2 C26 1.380(11) . ?
N2 C18 1.361(10) . ?
C12 H12 0.9500 . ?
C12 C11 1.386(12) . ?
C12 C13 1.397(14) . ?
C24 C19 1.427(10) . ?
C24 C25 1.459(12) . ?
C24 C23 1.397(11) . ?
C26 C25 1.356(12) . ?
C26 C27 1.501(11) . ?
C18 C19 1.442(11) . ?
C31 H31 0.9500 . ?
C31 C30 1.391(15) . ?
C31 C32 1.350(17) . ?
C25 C28 1.521(12) . ?
C14 C15 1.453(10) . ?
C14 C9 1.405(10) . ?
C14 C13 1.382(14) . ?
C10 H10 0.9500 . ?
C10 C11 1.385(12) . ?
C10 C9 1.421(11) . ?
C7 H7 1.0000 . ?
C7 C6 1.528(13) . ?
C7 C8 1.510(12) . ?
C11 H11 0.9500 . ?
C6 C1 1.384(11) . ?
C6 C5 1.383(12) . ?
C3 H3 0.9500 . ?
C3 C2 1.374(15) . ?
C3 C4 1.399(18) . ?
C27 H27A 0.9800 . ?
C27 H27B 0.9800 . ?
C27 H27C 0.9800 . ?
C16 C8 1.354(12) . ?
C16 C17 1.497(11) . ?
C8 C9 1.428(12) . ?
C30 H30 0.9500 . ?
C30 C29 1.382(12) . ?
C28 H28 1.0000 . ?
C28 C29 1.515(13) . ?
C29 C35 1.395(11) . ?
C1 H1B 0.9500 . ?
C1 C2 1.378(13) . ?
C23 H23 0.9500 . ?
C23 C22 1.379(12) . ?
C22 H22 0.9500 . ?
C22 C21 1.388(13) . ?
C17 H17A 0.9800 . ?
C17 H17B 0.9800 . ?
C17 H17C 0.9800 . ?
C21 H21 0.9500 . ?
C33 H33 0.9500 . ?
C33 C35 1.388(12) . ?
C33 C32 1.381(15) . ?
C35 H35 0.9500 . ?
C5 H5 0.9500 . ?
C5 C4 1.377(17) . ?
C2 H2A 0.9500 . ?
C32 H32 0.9500 . ?
C13 H13 0.9500 . ?
C4 H4A 0.9500 . ?
